data_2213171
loop_
_publ_author_name
'Hartung, Jens'
'Stapf, Georg'
'Bergstr\"asser, Uwe'

_publ_section_title
;
 <i>cis</i>-(Piperidine-2,6-diyl)dimethanol
;
_journal_coeditor_code BT2325
_journal_issue 5
_journal_name_full 'Acta Crystallographica Section E'
_journal_page_first o2586
_journal_page_last o2587
_journal_paper_doi 10.1107/S1600536807017771
_journal_volume 63
_journal_year 2007
_chemical_formula_iupac 'C7 H15 N O2'
_chemical_formula_moiety 'C7 H15 N O2'
_chemical_formula_sum 'C7 H15 N O2'
_chemical_formula_weight 145.20
_chemical_melting_point 401
_chemical_name_systematic
;
cis-(Piperidine-2,6-diyl)dimethanol
;
_space_group_IT_number 14
_symmetry_cell_setting monoclinic
_symmetry_space_group_name_Hall '-P 2ybc'
_symmetry_space_group_name_H-M 'P 1 21/c 1'
_atom_sites_solution_hydrogens geom
_atom_sites_solution_primary direct
_atom_sites_solution_secondary difmap
_audit_creation_method SHELXL97
_cell_angle_alpha 90.00
_cell_angle_beta 94.95(2)
_cell_angle_gamma 90.00
_cell_formula_units_Z 4
_cell_length_a 9.555(3)
_cell_length_b 8.5120(19)
_cell_length_c 9.906(2)
_cell_measurement_reflns_used 2655
_cell_measurement_temperature 173(2)
_cell_measurement_theta_max 28.5387
_cell_measurement_theta_min 2.8247
_cell_volume 802.7(3)
_computing_cell_refinement 'CrysAlis RED (Oxford Diffraction, 2006)'
_computing_data_collection 'CrysAlis CCD (Oxford Diffraction, 2006)'
_computing_data_reduction 'CrysAlis RED'
_computing_molecular_graphics 'SHELXTL-Plus (Sheldrick, 1994)'
_computing_publication_material SHELXL97
_computing_structure_refinement 'SHELXL97 (Sheldrick, 1997)'
_computing_structure_solution 'SHELXS97 (Sheldrick, 1997)'
_diffrn_ambient_temperature 173(2)
_diffrn_detector_area_resol_mean 16.1399
_diffrn_measured_fraction_theta_full 0.879
_diffrn_measured_fraction_theta_max 0.879
_diffrn_measurement_device_type 'Oxford Diffraction KM-4 Xcalibur2'
_diffrn_measurement_method \w
_diffrn_radiation_monochromator graphite
_diffrn_radiation_source 'Enhance (Mo) X-ray Source'
_diffrn_radiation_type MoK\a
_diffrn_radiation_wavelength 0.71073
_diffrn_reflns_av_R_equivalents 0.0177
_diffrn_reflns_limit_h_max 12
_diffrn_reflns_limit_h_min -12
_diffrn_reflns_limit_k_max 11
_diffrn_reflns_limit_k_min -10
_diffrn_reflns_limit_l_max 12
_diffrn_reflns_limit_l_min -12
_diffrn_reflns_number 5200
_diffrn_reflns_theta_full 28.63
_diffrn_reflns_theta_max 28.63
_diffrn_reflns_theta_min 3.16
_exptl_absorpt_coefficient_mu 0.087
_exptl_absorpt_correction_T_max 1.00000
_exptl_absorpt_correction_T_min 0.94505
_exptl_absorpt_correction_type multi-scan
_exptl_absorpt_process_details '(CrysAlis RED; Oxford Diffraction, 2006)'
_exptl_crystal_colour colourless
_exptl_crystal_density_diffrn 1.202
_exptl_crystal_density_method 'not measured'
_exptl_crystal_description prism
_exptl_crystal_F_000 320
_exptl_crystal_size_max 0.25
_exptl_crystal_size_mid 0.10
_exptl_crystal_size_min 0.10
_refine_diff_density_max 0.182
_refine_diff_density_min -0.171
_refine_ls_extinction_coef 0.015(5)
_refine_ls_extinction_expression Fc^*^=kFc[1+0.001xFc^2^\l^3^/sin(2\q)]^-1/4^
_refine_ls_extinction_method 'SHELXL97 (Sheldrick, 1997)'
_refine_ls_goodness_of_fit_ref 1.066
_refine_ls_hydrogen_treatment refall
_refine_ls_matrix_type full
_refine_ls_number_parameters 152
_refine_ls_number_reflns 1809
_refine_ls_number_restraints 0
_refine_ls_restrained_S_all 1.066
_refine_ls_R_factor_gt 0.0306
_refine_ls_shift/su_max 0.001
_refine_ls_structure_factor_coef Fsqd
_refine_ls_weighting_details 'calc w = 1/[\s^2^(Fo^2^)+(0.0439P)^2^] where P=(Fo^2^+2Fc^2^)/3'
_refine_ls_weighting_scheme calc
_refine_ls_wR_factor_ref 0.0832
_reflns_number_gt 1307
_reflns_number_total 1809
_reflns_threshold_expression I>2\s(I)
_cod_data_source_file bt2325.cif
_cod_data_source_block I
_cod_database_code 2213171
_cod_database_fobs_code 2213171

loop_
_symmetry_equiv_pos_as_xyz
'x, y, z'
'-x, y+1/2, -z+1/2'
'-x, -y, -z'
'x, -y-1/2, z-1/2'

loop_
_atom_site_type_symbol
_atom_site_label
_atom_site_fract_x
_atom_site_fract_y
_atom_site_fract_z
_atom_site_U_iso_or_equiv
_atom_site_adp_type
_atom_site_calc_flag
_atom_site_occupancy
C C6 0.17413(10) 0.14147(12) 0.71734(10) 0.0235(2) Uani d 1
O O1 0.20757(9) -0.02910(10) 1.11084(8) 0.0391(2) Uani d 1
N N1 0.16566(8) 0.02789(9) 0.82905(8) 0.0211(2) Uani d 1
O O2 -0.05154(7) 0.24582(10) 0.76241(7) 0.0335(2) Uani d 1
C C5 0.25992(11) 0.06787(13) 0.61174(11) 0.0299(3) Uani d 1
C C61 0.02793(11) 0.18151(14) 0.66017(10) 0.0289(3) Uani d 1
C C2 0.30407(9) -0.00716(11) 0.89769(10) 0.0224(2) Uani d 1
C C3 0.39334(10) -0.08515(13) 0.79726(10) 0.0260(2) Uani d 1
C C11 0.28643(11) -0.11074(12) 1.01870(10) 0.0265(3) Uani d 1
C C4 0.40377(11) 0.01705(14) 0.67247(12) 0.0325(3) Uani d 1
H H11B 0.3781(12) -0.1386(13) 1.0607(11) 0.030(3) Uiso d 1
H H11A 0.2394(11) -0.2090(13) 0.9892(11) 0.028(3) Uiso d 1
H H4B 0.4547(12) -0.0384(15) 0.6046(13) 0.046(3) Uiso d 1
H H3B 0.3501(10) -0.1851(13) 0.7714(11) 0.026(3) Uiso d 1
H H6 0.2209(10) 0.2386(14) 0.7494(11) 0.027(3) Uiso d 1
H H61B -0.0202(11) 0.0853(14) 0.6219(11) 0.028(3) Uiso d 1
H H8 -0.0846(14) 0.3380(19) 0.7359(15) 0.053(4) Uiso d 1
H H1 0.3522(10) 0.0922(14) 0.9309(11) 0.026(3) Uiso d 1
H H3 0.1123(11) 0.0669(13) 0.8881(12) 0.027(3) Uiso d 1
H H5B 0.2059(11) -0.0218(13) 0.5713(11) 0.032(3) Uiso d 1
H H5A 0.2681(12) 0.1416(14) 0.5415(12) 0.038(3) Uiso d 1
H H4A 0.4591(12) 0.1103(15) 0.7001(13) 0.037(3) Uiso d 1
H H3A 0.4864(11) -0.1048(13) 0.8415(11) 0.028(3) Uiso d 1
H H9 0.1620(16) -0.096(2) 1.1508(16) 0.066(5) Uiso d 1
H H61A 0.0323(11) 0.2581(14) 0.5845(12) 0.031(3) Uiso d 1

loop_
_atom_site_aniso_label
_atom_site_aniso_U_11
_atom_site_aniso_U_22
_atom_site_aniso_U_33
_atom_site_aniso_U_12
_atom_site_aniso_U_13
_atom_site_aniso_U_23
C6 0.0277(5) 0.0180(5) 0.0249(5) -0.0011(4) 0.0034(4) 0.0025(4)
O1 0.0536(5) 0.0329(5) 0.0329(4) 0.0049(4) 0.0157(4) 0.0041(4)
N1 0.0217(4) 0.0198(4) 0.0219(4) 0.0012(3) 0.0032(3) 0.0015(3)
O2 0.0358(4) 0.0307(4) 0.0350(4) 0.0132(3) 0.0095(3) 0.0089(3)
C5 0.0363(6) 0.0281(6) 0.0262(5) 0.0021(5) 0.0080(4) 0.0048(5)
C61 0.0341(6) 0.0262(6) 0.0263(5) 0.0066(5) 0.0023(4) 0.0039(4)
C2 0.0222(5) 0.0192(5) 0.0251(5) -0.0020(4) -0.0013(4) -0.0007(4)
C3 0.0210(5) 0.0242(5) 0.0326(6) 0.0010(4) 0.0013(4) -0.0013(4)
C11 0.0270(5) 0.0248(5) 0.0271(5) 0.0022(4) -0.0014(4) 0.0011(4)
C4 0.0300(6) 0.0323(6) 0.0368(6) -0.0011(5) 0.0126(5) 0.0009(5)

loop_
_atom_type_symbol
_atom_type_description
_atom_type_scat_dispersion_real
_atom_type_scat_dispersion_imag
_atom_type_scat_source
C C 0.0033 0.0016 'International Tables Vol C Tables 4.2.6.8 and 6.1.1.4'
H H 0.0000 0.0000 'International Tables Vol C Tables 4.2.6.8 and 6.1.1.4'
N N 0.0061 0.0033 'International Tables Vol C Tables 4.2.6.8 and 6.1.1.4'
O O 0.0106 0.0060 'International Tables Vol C Tables 4.2.6.8 and 6.1.1.4'

loop_
_geom_angle_atom_site_label_1
_geom_angle_atom_site_label_2
_geom_angle_atom_site_label_3
_geom_angle
N1 C6 C61 108.78(8)
N1 C6 C5 108.29(8)
C61 C6 C5 111.96(9)
N1 C6 H6 111.2(6)
C61 C6 H6 108.3(6)
C5 C6 H6 108.2(6)
C11 O1 H9 107.3(11)
C2 N1 C6 112.05(8)
C2 N1 H3 108.8(7)
C6 N1 H3 109.0(7)
C61 O2 H8 109.3(9)
C4 C5 C6 111.67(9)
C4 C5 H5B 111.4(6)
C6 C5 H5B 107.7(6)
C4 C5 H5A 110.6(7)
C6 C5 H5A 108.5(7)
H5B C5 H5A 106.8(9)
O2 C61 C6 110.76(8)
O2 C61 H61B 109.2(6)
C6 C61 H61B 109.9(6)
O2 C61 H61A 110.0(6)
C6 C61 H61A 109.5(6)
H61B C61 H61A 107.4(9)
N1 C2 C11 109.24(8)
N1 C2 C3 108.71(8)
C11 C2 C3 111.88(8)
N1 C2 H1 110.5(6)
C11 C2 H1 108.1(6)
C3 C2 H1 108.4(6)
C2 C3 C4 111.23(9)
C2 C3 H3B 107.8(6)
C4 C3 H3B 110.0(6)
C2 C3 H3A 108.9(6)
C4 C3 H3A 110.1(6)
H3B C3 H3A 108.7(9)
O1 C11 C2 109.12(8)
O1 C11 H11B 110.9(6)
C2 C11 H11B 109.0(6)
O1 C11 H11A 110.8(6)
C2 C11 H11A 109.9(6)
H11B C11 H11A 107.0(9)
C5 C4 C3 111.41(9)
C5 C4 H4B 110.5(7)
C3 C4 H4B 110.6(7)
C5 C4 H4A 109.2(7)
C3 C4 H4A 107.9(7)
H4B C4 H4A 107.0(10)

loop_
_geom_bond_atom_site_label_1
_geom_bond_atom_site_label_2
_geom_bond_distance
C6 N1 1.4770(12)
C6 C61 1.5006(15)
C6 C5 1.5188(14)
C6 H6 0.980(11)
O1 C11 1.4151(13)
O1 H9 0.837(17)
N1 C2 1.4647(13)
N1 H3 0.874(11)
O2 C61 1.4264(12)
O2 H8 0.878(16)
C5 C4 1.5151(16)
C5 H5B 0.987(11)
C5 H5A 0.945(12)
C61 H61B 0.997(12)
C61 H61A 0.997(12)
C2 C11 1.5092(14)
C2 C3 1.5180(14)
C2 H1 1.004(12)
C3 C4 1.5219(15)
C3 H3B 0.971(11)
C3 H3A 0.971(11)
C11 H11B 0.966(11)
C11 H11A 0.982(12)
C4 H4B 0.984(13)
C4 H4A 0.980(13)

loop_
_geom_hbond_atom_site_label_D
_geom_hbond_atom_site_label_H
_geom_hbond_atom_site_label_A
_geom_hbond_site_symmetry_A
_geom_hbond_distance_DH
_geom_hbond_distance_HA
_geom_hbond_distance_DA
_geom_hbond_angle_DHA
O1 H9 O2 3_557 0.837(17) 1.906(18) 2.7432(13) 177.7(16)
O2 H8 N1 2_556 0.878(16) 1.881(17) 2.7575(13) 175.8(14)

loop_
_geom_torsion_atom_site_label_1
_geom_torsion_atom_site_label_2
_geom_torsion_atom_site_label_3
_geom_torsion_atom_site_label_4
_geom_torsion
_geom_torsion_publ_flag
C61 C6 N1 C2 -175.25(8) ?
C5 C6 N1 C2 62.86(10) .
N1 C6 C5 C4 -55.97(11) .
C61 C6 C5 C4 -175.89(9) ?
N1 C6 C61 O2 58.55(11) y
C5 C6 C61 O2 178.19(8) ?
C6 N1 C2 C11 174.44(8) ?
C6 N1 C2 C3 -63.23(10) .
N1 C2 C3 C4 56.29(11) .
C11 C2 C3 C4 177.01(8) ?
N1 C2 C11 O1 -62.04(10) y
C3 C2 C11 O1 177.55(8) ?
C6 C5 C4 C3 51.76(12) .
C2 C3 C4 C5 -51.63(12) .

loop_
_cod_related_entry_id
_cod_related_entry_database
_cod_related_entry_code
1 ChemSpider 4415422
